data_2229655
loop_
_publ_author_name
'Tahir, M. Nawaz'
'Khan, Mahmood-ul-Hassan'
'Hammed, Shahid'
'Bokhari, Tanveer Hussain'
'Hina, Saira'

_publ_section_title
;
 6-(1-Adamantyl)-3-(2-chlorophenyl)-1,2,4-triazolo[3,4-<i>b</i>][1,3,4]thiadiazole
;
_journal_coeditor_code GK2358
_journal_issue 4
_journal_name_full 'Acta Crystallographica Section E'
_journal_page_first o1022
_journal_paper_doi 10.1107/S1600536811011391
_journal_volume 67
_journal_year 2011
_chemical_formula_iupac 'C19 H19 Cl N4 S'
_chemical_formula_moiety 'C19 H19 Cl N4 S'
_chemical_formula_sum 'C19 H19 Cl N4 S'
_chemical_formula_weight 370.89
_chemical_name_systematic
;
6-(1-Adamantyl)-3-(2-chlorophenyl)-1,2,4-triazolo[3,4-<i>b</i>][1,3,4]
thiadiazole
;
_space_group_IT_number 15
_symmetry_cell_setting monoclinic
_symmetry_space_group_name_Hall '-C 2yc'
_symmetry_space_group_name_H-M 'C 1 2/c 1'
_atom_sites_solution_hydrogens geom
_atom_sites_solution_primary direct
_atom_sites_solution_secondary difmap
_audit_creation_method SHELXL-97
_cell_angle_alpha 90
_cell_angle_beta 124.2820(10)
_cell_angle_gamma 90
_cell_formula_units_Z 8
_cell_length_a 24.5210(12)
_cell_length_b 9.1356(5)
_cell_length_c 19.1943(16)
_cell_measurement_reflns_used 2676
_cell_measurement_temperature 296(2)
_cell_measurement_theta_max 25.25
_cell_measurement_theta_min 2.45
_cell_volume 3552.8(4)
_computing_cell_refinement 'SAINT (Bruker, 2009)'
_computing_data_collection 'APEX2 (Bruker, 2009)'
_computing_data_reduction 'SAINT (Bruker, 2009)'
_computing_molecular_graphics 'ORTEP-3 for Windows (Farrugia, 1997) and PLATON (Spek, 2009)'
_computing_publication_material
;
WinGX (Farrugia, 1999) and PLATON (Spek, 2009)
;
_computing_structure_refinement 'SHELXL97 (Sheldrick, 2008)'
_computing_structure_solution 'SHELXS97 (Sheldrick, 2008)'
_diffrn_ambient_temperature 296(2)
_diffrn_detector_area_resol_mean 8.20
_diffrn_measured_fraction_theta_full 0.997
_diffrn_measured_fraction_theta_max 0.997
_diffrn_measurement_device_type 'Bruker Kappa APEXII CCD'
_diffrn_measurement_method \w
_diffrn_radiation_monochromator graphite
_diffrn_radiation_source 'fine-focus sealed tube'
_diffrn_radiation_type MoK\a
_diffrn_radiation_wavelength 0.71073
_diffrn_reflns_av_R_equivalents 0.0245
_diffrn_reflns_av_sigmaI/netI 0.0174
_diffrn_reflns_limit_h_max 29
_diffrn_reflns_limit_h_min -29
_diffrn_reflns_limit_k_max 10
_diffrn_reflns_limit_k_min -10
_diffrn_reflns_limit_l_max 19
_diffrn_reflns_limit_l_min -23
_diffrn_reflns_number 16675
_diffrn_reflns_theta_full 25.25
_diffrn_reflns_theta_max 25.25
_diffrn_reflns_theta_min 2.45
_diffrn_standards_number 0
_exptl_absorpt_coefficient_mu 0.342
_exptl_absorpt_correction_T_max 0.956
_exptl_absorpt_correction_T_min 0.945
_exptl_absorpt_correction_type multi-scan
_exptl_absorpt_process_details '(SADABS; Bruker, 2005)'
_exptl_crystal_colour Colorless
_exptl_crystal_density_diffrn 1.387
_exptl_crystal_density_method 'not measured'
_exptl_crystal_description prism
_exptl_crystal_F_000 1552
_exptl_crystal_size_max 0.28
_exptl_crystal_size_mid 0.24
_exptl_crystal_size_min 0.20
_refine_diff_density_max 0.377
_refine_diff_density_min -0.395
_refine_ls_extinction_method none
_refine_ls_goodness_of_fit_ref 1.023
_refine_ls_hydrogen_treatment constr
_refine_ls_matrix_type full
_refine_ls_number_parameters 257
_refine_ls_number_reflns 3202
_refine_ls_number_restraints 84
_refine_ls_restrained_S_all 1.057
_refine_ls_R_factor_all 0.0580
_refine_ls_R_factor_gt 0.0476
_refine_ls_shift/su_max 0.000
_refine_ls_shift/su_mean 0.000
_refine_ls_structure_factor_coef Fsqd
_refine_ls_weighting_details 'calc w=1/[\s^2^(Fo^2^)+(0.0489P)^2^+7.1182P] where P=(Fo^2^+2Fc^2^)/3'
_refine_ls_weighting_scheme calc
_refine_ls_wR_factor_gt 0.1137
_refine_ls_wR_factor_ref 0.1246
_reflns_number_gt 2676
_reflns_number_total 3202
_reflns_threshold_expression I>2\s(I)
_cod_data_source_file gk2358.cif
_cod_data_source_block I
_cod_original_sg_symbol_H-M 'C 2/c'
_cod_database_code 2229655
_cod_database_fobs_code 2229655

loop_
_symmetry_equiv_pos_site_id
_symmetry_equiv_pos_as_xyz
1 x,y,z
2 -x,y,1/2-z
3 -x,-y,-z
4 x,-y,1/2+z
5 1/2+x,1/2+y,z
6 1/2-x,1/2+y,1/2-z
7 1/2-x,1/2-y,-z
8 1/2+x,1/2-y,1/2+z

loop_
_atom_site_type_symbol
_atom_site_label
_atom_site_fract_x
_atom_site_fract_y
_atom_site_fract_z
_atom_site_U_iso_or_equiv
_atom_site_adp_type
_atom_site_calc_flag
_atom_site_refinement_flags
_atom_site_occupancy
_atom_site_disorder_assembly
_atom_site_disorder_group
Cl Cl1 0.42498(4) -0.09216(11) 0.63099(6) 0.0770(3) Uani d . 1 . .
S S1 0.22506(3) -0.34790(7) 0.36430(5) 0.0495(2) Uani d . 1 . .
N N1 0.40695(10) -0.4767(2) 0.50704(13) 0.0461(5) Uani d . 1 . .
N N2 0.34112(10) -0.5233(2) 0.45569(14) 0.0489(5) Uani d . 1 . .
N N3 0.34555(9) -0.2822(2) 0.45879(12) 0.0368(4) Uani d . 1 . .
N N4 0.31664(9) -0.1464(2) 0.43225(12) 0.0396(5) Uani d . 1 . .
C C1 0.46844(11) -0.2418(3) 0.54892(15) 0.0401(5) Uani d . 1 . .
C C2 0.48003(13) -0.1275(3) 0.60326(17) 0.0491(6) Uani d . 1 . .
C C3 0.53567(14) -0.0420(3) 0.6378(2) 0.0650(8) Uani d . 1 . .
H H3 0.5428 0.0344 0.6741 0.078 Uiso calc R 1 . .
C C4 0.58072(14) -0.0703(4) 0.6184(2) 0.0696(9) Uani d . 1 . .
H H4 0.6180 -0.0117 0.6408 0.083 Uiso calc R 1 . .
C C5 0.57103(14) -0.1844(4) 0.5661(2) 0.0637(8) Uani d . 1 . .
H H5 0.6021 -0.2040 0.5540 0.076 Uiso calc R 1 . .
C C6 0.51534(12) -0.2698(3) 0.53154(17) 0.0500(6) Uani d . 1 . .
H H6 0.5090 -0.3471 0.4962 0.060 Uiso calc R 1 . .
C C7 0.40903(11) -0.3331(3) 0.50811(14) 0.0382(5) Uani d . 1 . .
C C8 0.30660(12) -0.4025(3) 0.42871(15) 0.0405(5) Uani d . 1 . .
C C9 0.25384(11) -0.1642(3) 0.38309(15) 0.0386(5) Uani d . 1 A .
C C10 0.20638(10) -0.0380(2) 0.34271(13) 0.0377(5) Uani d D 1 . .
C C11 0.1416(3) -0.0728(7) 0.3342(6) 0.0373(9) Uiso d PD 0.25 A 1
H H11A 0.1213 -0.1588 0.2992 0.045 Uiso calc PR 0.25 A 1
H H11B 0.1507 -0.0935 0.3894 0.045 Uiso calc PR 0.25 A 1
C C12 0.0944(3) 0.0576(7) 0.2947(6) 0.0373(9) Uiso d PD 0.25 A 1
H H12A 0.0523 0.0341 0.2868 0.045 Uiso calc PR 0.25 A 1
C C13 0.1255(4) 0.1924(9) 0.3516(6) 0.0373(9) Uiso d PD 0.25 A 1
H H13A 0.1319 0.1733 0.4055 0.045 Uiso calc PR 0.25 A 1
H H13B 0.0958 0.2751 0.3258 0.045 Uiso calc PR 0.25 A 1
C C14 0.1920(3) 0.2299(7) 0.3657(4) 0.0373(9) Uiso d PD 0.25 A 1
H H14A 0.2120 0.3150 0.4029 0.045 Uiso calc PR 0.25 A 1
C C15 0.2375(3) 0.0958(6) 0.4042(4) 0.0373(9) Uiso d PD 0.25 A 1
H H15A 0.2442 0.0713 0.4576 0.045 Uiso calc PR 0.25 A 1
H H15B 0.2802 0.1187 0.4147 0.045 Uiso calc PR 0.25 A 1
C C16 0.1821(6) 0.2592(12) 0.2807(6) 0.0373(9) Uiso d PD 0.25 A 1
H H16A 0.1554 0.3464 0.2554 0.045 Uiso calc PR 0.25 A 1
H H16B 0.2246 0.2766 0.2895 0.045 Uiso calc PR 0.25 A 1
C C17 0.1489(4) 0.1321(10) 0.2219(5) 0.0373(9) Uiso d PD 0.25 A 1
H H17A 0.1409 0.1563 0.1671 0.045 Uiso calc PR 0.25 A 1
C C18 0.1966(5) 0.0022(10) 0.2603(4) 0.0373(9) Uiso d PD 0.25 A 1
H H18A 0.1787 -0.0805 0.2220 0.045 Uiso calc PR 0.25 A 1
H H18B 0.2386 0.0284 0.2697 0.045 Uiso calc PR 0.25 A 1
C C19 0.0834(4) 0.0920(13) 0.2096(5) 0.0373(9) Uiso d PD 0.25 A 1
H H19A 0.0644 0.0075 0.1728 0.045 Uiso calc PR 0.25 A 1
H H19B 0.0527 0.1729 0.1830 0.045 Uiso calc PR 0.25 A 1
C C21 0.1331(2) -0.0855(7) 0.2940(6) 0.0375(9) Uiso d PD 0.25 A 2
H H21A 0.1236 -0.1540 0.2499 0.045 Uiso calc PR 0.25 A 2
H H21B 0.1252 -0.1350 0.3323 0.045 Uiso calc PR 0.25 A 2
C C22 0.0868(3) 0.0464(8) 0.2548(6) 0.0375(9) Uiso d PD 0.25 A 2
H H22 0.0409 0.0136 0.2251 0.045 Uiso calc PR 0.25 A 2
C C23 0.1012(4) 0.1573(10) 0.3227(6) 0.0375(9) Uiso d PD 0.25 A 2
H H23A 0.0938 0.1127 0.3626 0.045 Uiso calc PR 0.25 A 2
H H23B 0.0719 0.2406 0.2972 0.045 Uiso calc PR 0.25 A 2
C C24 0.1732(4) 0.2079(7) 0.3686(4) 0.0375(9) Uiso d PD 0.25 A 2
H H24A 0.1827 0.2795 0.4121 0.045 Uiso calc PR 0.25 A 2
C C25 0.2187(4) 0.0749(8) 0.4100(4) 0.0375(9) Uiso d PD 0.25 A 2
H H25A 0.2108 0.0297 0.4492 0.045 Uiso calc PR 0.25 A 2
H H25B 0.2644 0.1067 0.4414 0.045 Uiso calc PR 0.25 A 2
C C26 0.1824(5) 0.2796(11) 0.3037(7) 0.0375(9) Uiso d PD 0.25 A 2
H H26A 0.1518 0.3607 0.2769 0.045 Uiso calc PR 0.25 A 2
H H26B 0.2269 0.3179 0.3319 0.045 Uiso calc PR 0.25 A 2
C C27 0.1704(4) 0.1704(10) 0.2380(6) 0.0375(9) Uiso d PD 0.25 A 2
H H27 0.1776 0.2165 0.1977 0.045 Uiso calc PR 0.25 A 2
C C28 0.2171(5) 0.0392(9) 0.2801(5) 0.0375(9) Uiso d PD 0.25 A 2
H H28A 0.2625 0.0726 0.3097 0.045 Uiso calc PR 0.25 A 2
H H28B 0.2096 -0.0299 0.2372 0.045 Uiso calc PR 0.25 A 2
C C29 0.0985(4) 0.1168(12) 0.1920(5) 0.0375(9) Uiso d PD 0.25 A 2
H H29A 0.0686 0.1987 0.1643 0.045 Uiso calc PR 0.25 A 2
H H29B 0.0896 0.0460 0.1491 0.045 Uiso calc PR 0.25 A 2
C C31 0.1576(5) -0.0417(11) 0.3677(8) 0.0785(15) Uiso d PD 0.25 A 3
H H31A 0.1812 -0.0366 0.4286 0.094 Uiso calc PR 0.25 A 3
H H31B 0.1330 -0.1328 0.3490 0.094 Uiso calc PR 0.25 A 3
C C32 0.1099(4) 0.0882(12) 0.3274(7) 0.0785(15) Uiso d PD 0.25 A 3
H H32 0.0791 0.0893 0.3447 0.094 Uiso calc PR 0.25 A 3
C C33 0.1494(6) 0.2305(11) 0.3531(9) 0.0785(15) Uiso d PD 0.25 A 3
H H33A 0.1751 0.2404 0.4139 0.094 Uiso calc PR 0.25 A 3
H H33B 0.1192 0.3128 0.3288 0.094 Uiso calc PR 0.25 A 3
C C34 0.1956(5) 0.2334(8) 0.3235(8) 0.0785(15) Uiso d PD 0.25 A 3
H H34 0.2187 0.3274 0.3367 0.094 Uiso calc PR 0.25 A 3
C C35 0.2448(4) 0.1059(7) 0.3665(8) 0.0785(15) Uiso d PD 0.25 A 3
H H35A 0.2745 0.1042 0.3483 0.094 Uiso calc PR 0.25 A 3
H H35B 0.2708 0.1187 0.4272 0.094 Uiso calc PR 0.25 A 3
C C36 0.1556(9) 0.202(2) 0.2287(8) 0.0785(15) Uiso d PD 0.25 A 3
H H36A 0.1244 0.2813 0.1993 0.094 Uiso calc PR 0.25 A 3
H H36B 0.1854 0.2018 0.2106 0.094 Uiso calc PR 0.25 A 3
C C37 0.1198(6) 0.0651(14) 0.2040(7) 0.0785(15) Uiso d PD 0.25 A 3
H H37 0.0947 0.0539 0.1426 0.094 Uiso calc PR 0.25 A 3
C C38 0.1697(6) -0.0608(14) 0.2470(3) 0.0785(15) Uiso d PD 0.25 A 3
H H38A 0.1470 -0.1543 0.2308 0.094 Uiso calc PR 0.25 A 3
H H38B 0.2006 -0.0595 0.2307 0.094 Uiso calc PR 0.25 A 3
C C39 0.0727(5) 0.064(2) 0.2324(7) 0.0785(15) Uiso d PD 0.25 A 3
H H39A 0.0401 0.1412 0.2031 0.094 Uiso calc PR 0.25 A 3
H H39B 0.0497 -0.0285 0.2175 0.094 Uiso calc PR 0.25 A 3
C C41 0.1975(4) 0.0257(9) 0.4083(4) 0.0441(9) Uiso d PD 0.25 A 4
H H41A 0.2398 0.0576 0.4569 0.053 Uiso calc PR 0.25 A 4
H H41B 0.1797 -0.0480 0.4266 0.053 Uiso calc PR 0.25 A 4
C C42 0.1501(4) 0.1560(8) 0.3699(4) 0.0441(9) Uiso d PD 0.25 A 4
H H42 0.1439 0.1989 0.4118 0.053 Uiso calc PR 0.25 A 4
C C43 0.1781(5) 0.2705(7) 0.3403(6) 0.0441(9) Uiso d PD 0.25 A 4
H H43A 0.2207 0.3036 0.3879 0.053 Uiso calc PR 0.25 A 4
H H43B 0.1487 0.3543 0.3175 0.053 Uiso calc PR 0.25 A 4
C C44 0.1860(4) 0.2064(8) 0.2727(6) 0.0441(9) Uiso d PD 0.25 A 4
H H44 0.2041 0.2811 0.2545 0.053 Uiso calc PR 0.25 A 4
C C45 0.2336(4) 0.0758(7) 0.3108(6) 0.0441(9) Uiso d PD 0.25 A 4
H H45A 0.2768 0.1087 0.3572 0.053 Uiso calc PR 0.25 A 4
H H45B 0.2384 0.0320 0.2685 0.053 Uiso calc PR 0.25 A 4
C C46 0.1191(5) 0.1544(13) 0.1969(6) 0.0441(9) Uiso d PD 0.25 A 4
H H46A 0.0890 0.2368 0.1720 0.053 Uiso calc PR 0.25 A 4
H H46B 0.1245 0.1134 0.1545 0.053 Uiso calc PR 0.25 A 4
C C47 0.0902(4) 0.0383(9) 0.2250(5) 0.0441(9) Uiso d PD 0.25 A 4
H H47 0.0472 0.0048 0.1770 0.053 Uiso calc PR 0.25 A 4
C C48 0.1387(3) -0.0905(9) 0.2653(5) 0.0441(9) Uiso d PD 0.25 A 4
H H48A 0.1449 -0.1340 0.2241 0.053 Uiso calc PR 0.25 A 4
H H48B 0.1206 -0.1647 0.2830 0.053 Uiso calc PR 0.25 A 4
C C49 0.0839(4) 0.1042(13) 0.2933(6) 0.0441(9) Uiso d PD 0.25 A 4
H H49A 0.0536 0.1864 0.2698 0.053 Uiso calc PR 0.25 A 4
H H49B 0.0653 0.0315 0.3111 0.053 Uiso calc PR 0.25 A 4

loop_
_atom_site_aniso_label
_atom_site_aniso_U_11
_atom_site_aniso_U_22
_atom_site_aniso_U_33
_atom_site_aniso_U_12
_atom_site_aniso_U_13
_atom_site_aniso_U_23
Cl1 0.0670(5) 0.0945(7) 0.0839(6) -0.0140(4) 0.0512(5) -0.0385(5)
S1 0.0379(3) 0.0375(4) 0.0665(4) -0.0041(3) 0.0254(3) 0.0007(3)
N1 0.0481(12) 0.0389(12) 0.0539(13) 0.0067(9) 0.0302(10) 0.0041(10)
N2 0.0478(12) 0.0370(11) 0.0633(14) 0.0022(9) 0.0321(11) 0.0025(10)
N3 0.0373(10) 0.0314(10) 0.0416(10) 0.0017(8) 0.0221(9) 0.0017(8)
N4 0.0365(10) 0.0327(10) 0.0468(11) 0.0028(8) 0.0218(9) 0.0036(9)
C1 0.0353(12) 0.0388(13) 0.0413(12) 0.0075(10) 0.0186(10) 0.0054(10)
C2 0.0433(13) 0.0497(15) 0.0520(15) 0.0018(11) 0.0254(12) -0.0045(12)
C3 0.0523(16) 0.0581(18) 0.075(2) -0.0104(14) 0.0298(15) -0.0187(15)
C4 0.0445(16) 0.067(2) 0.087(2) -0.0107(14) 0.0306(16) -0.0064(17)
C5 0.0416(15) 0.076(2) 0.077(2) 0.0046(14) 0.0353(15) 0.0031(17)
C6 0.0409(13) 0.0523(16) 0.0546(15) 0.0084(12) 0.0255(12) 0.0012(12)
C7 0.0384(12) 0.0385(13) 0.0392(12) 0.0061(10) 0.0227(10) 0.0020(10)
C8 0.0414(13) 0.0362(12) 0.0482(14) -0.0020(10) 0.0278(11) -0.0002(11)
C9 0.0377(12) 0.0350(12) 0.0449(13) -0.0011(10) 0.0244(11) 0.0014(10)
C10 0.0327(11) 0.0374(12) 0.0427(12) 0.0016(9) 0.0210(10) 0.0038(10)

loop_
_atom_type_symbol
_atom_type_description
_atom_type_scat_dispersion_real
_atom_type_scat_dispersion_imag
_atom_type_scat_source
C C 0.0033 0.0016 'International Tables Vol C Tables 4.2.6.8 and 6.1.1.4'
H H 0.0000 0.0000 'International Tables Vol C Tables 4.2.6.8 and 6.1.1.4'
N N 0.0061 0.0033 'International Tables Vol C Tables 4.2.6.8 and 6.1.1.4'
S S 0.1246 0.1234 'International Tables Vol C Tables 4.2.6.8 and 6.1.1.4'
Cl Cl 0.1484 0.1585 'International Tables Vol C Tables 4.2.6.8 and 6.1.1.4'

loop_
_geom_angle_atom_site_label_1
_geom_angle_atom_site_label_2
_geom_angle_atom_site_label_3
_geom_angle_site_symmetry_1
_geom_angle_site_symmetry_3
_geom_angle
_geom_angle_publ_flag
C8 S1 C9 . . 87.73(11) ?
C7 N1 N2 . . 109.47(19) ?
C8 N2 N1 . . 104.77(19) ?
C8 N3 C7 . . 105.86(19) ?
C8 N3 N4 . . 118.77(18) ?
C7 N3 N4 . . 135.24(19) ?
C9 N4 N3 . . 108.23(19) ?
C2 C1 C6 . . 118.2(2) ?
C2 C1 C7 . . 123.4(2) ?
C6 C1 C7 . . 118.4(2) ?
C3 C2 C1 . . 121.2(3) ?
C3 C2 Cl1 . . 118.5(2) ?
C1 C2 Cl1 . . 120.3(2) ?
C4 C3 C2 . . 119.5(3) ?
C4 C3 H3 . . 120.3 ?
C2 C3 H3 . . 120.3 ?
C5 C4 C3 . . 120.5(3) ?
C5 C4 H4 . . 119.8 ?
C3 C4 H4 . . 119.8 ?
C4 C5 C6 . . 119.9(3) ?
C4 C5 H5 . . 120.0 ?
C6 C5 H5 . . 120.0 ?
C5 C6 C1 . . 120.7(3) ?
C5 C6 H6 . . 119.6 ?
C1 C6 H6 . . 119.6 ?
N1 C7 N3 . . 108.0(2) ?
N1 C7 C1 . . 126.5(2) ?
N3 C7 C1 . . 125.3(2) ?
N2 C8 N3 . . 111.9(2) ?
N2 C8 S1 . . 139.2(2) ?
N3 C8 S1 . . 108.93(17) ?
N4 C9 C10 . . 122.7(2) ?
N4 C9 S1 . . 116.27(17) ?
C10 C9 S1 . . 121.00(16) ?
C9 C10 C18 . . 110.3(3) ?
C9 C10 C41 . . 107.4(3) ?
C9 C10 C31 . . 109.8(4) ?
C9 C10 C35 . . 109.7(4) ?
C31 C10 C35 . . 112.8(5) ?
C9 C10 C11 . . 110.5(3) ?
C18 C10 C11 . . 113.4(4) ?
C9 C10 C45 . . 109.8(3) ?
C41 C10 C45 . . 111.7(4) ?
C9 C10 C38 . . 105.9(5) ?
C31 C10 C38 . . 109.8(5) ?
C35 C10 C38 . . 108.7(5) ?
C9 C10 C28 . . 109.3(3) ?
C9 C10 C25 . . 110.5(3) ?
C28 C10 C25 . . 107.9(4) ?
C9 C10 C21 . . 113.2(3) ?
C28 C10 C21 . . 108.0(4) ?
C25 C10 C21 . . 107.8(4) ?
C9 C10 C48 . . 110.8(3) ?
C41 C10 C48 . . 109.8(4) ?
C45 C10 C48 . . 107.3(4) ?
C12 C11 C10 . . 109.9(4) ?
C12 C11 H11A . . 109.7 ?
C10 C11 H11A . . 109.7 ?
C12 C11 H11B . . 109.7 ?
C10 C11 H11B . . 109.7 ?
H11A C11 H11B . . 108.2 ?
C11 C12 C19 . . 108.5(7) ?
C11 C12 C13 . . 109.8(5) ?
C19 C12 C13 . . 108.3(7) ?
C11 C12 H12A . . 110.1 ?
C19 C12 H12A . . 110.1 ?
C13 C12 H12A . . 110.1 ?
C12 C13 C14 . . 110.9(5) ?
C12 C13 H13A . . 109.5 ?
C14 C13 H13A . . 109.5 ?
C12 C13 H13B . . 109.5 ?
C14 C13 H13B . . 109.5 ?
H13A C13 H13B . . 108.0 ?
C16 C14 C13 . . 109.7(7) ?
C16 C14 C15 . . 106.7(7) ?
C13 C14 C15 . . 108.6(5) ?
C16 C14 H14A . . 110.6 ?
C13 C14 H14A . . 110.6 ?
C15 C14 H14A . . 110.6 ?
C14 C15 C10 . . 110.2(4) ?
C14 C15 H15A . . 109.6 ?
C10 C15 H15A . . 109.6 ?
C14 C15 H15B . . 109.6 ?
C10 C15 H15B . . 109.6 ?
H15A C15 H15B . . 108.1 ?
C17 C16 C14 . . 111.0(7) ?
C17 C16 H16A . . 109.4 ?
C14 C16 H16A . . 109.4 ?
C17 C16 H16B . . 109.4 ?
C14 C16 H16B . . 109.4 ?
H16A C16 H16B . . 108.0 ?
C16 C17 C19 . . 112.3(7) ?
C16 C17 C18 . . 107.1(8) ?
C19 C17 C18 . . 109.9(7) ?
C16 C17 H17A . . 109.2 ?
C19 C17 H17A . . 109.2 ?
C18 C17 H17A . . 109.2 ?
C10 C18 C17 . . 108.7(5) ?
C10 C18 H18A . . 109.9 ?
C17 C18 H18A . . 109.9 ?
C10 C18 H18B . . 109.9 ?
C17 C18 H18B . . 109.9 ?
H18A C18 H18B . . 108.3 ?
C17 C19 C12 . . 110.2(5) ?
C17 C19 H19A . . 109.6 ?
C12 C19 H19A . . 109.6 ?
C17 C19 H19B . . 109.6 ?
C12 C19 H19B . . 109.6 ?
H19A C19 H19B . . 108.1 ?
C22 C21 C10 . . 111.3(4) ?
C22 C21 H21A . . 109.4 ?
C10 C21 H21A . . 109.4 ?
C22 C21 H21B . . 109.4 ?
C10 C21 H21B . . 109.4 ?
H21A C21 H21B . . 108.0 ?
C23 C22 C29 . . 109.8(7) ?
C23 C22 C21 . . 110.5(5) ?
C29 C22 C21 . . 107.7(7) ?
C23 C22 H22 . . 109.6 ?
C29 C22 H22 . . 109.6 ?
C21 C22 H22 . . 109.6 ?
C22 C23 C24 . . 109.1(5) ?
C22 C23 H23A . . 109.9 ?
C24 C23 H23A . . 109.9 ?
C22 C23 H23B . . 109.9 ?
C24 C23 H23B . . 109.9 ?
H23A C23 H23B . . 108.3 ?
C26 C24 C25 . . 111.2(7) ?
C26 C24 C23 . . 108.1(7) ?
C25 C24 C23 . . 109.0(5) ?
C26 C24 H24A . . 109.5 ?
C25 C24 H24A . . 109.5 ?
C23 C24 H24A . . 109.5 ?
C24 C25 C10 . . 110.7(4) ?
C24 C25 H25A . . 109.5 ?
C10 C25 H25A . . 109.5 ?
C24 C25 H25B . . 109.5 ?
C10 C25 H25B . . 109.5 ?
H25A C25 H25B . . 108.1 ?
C27 C26 C24 . . 110.5(7) ?
C27 C26 H26A . . 109.6 ?
C24 C26 H26A . . 109.6 ?
C27 C26 H26B . . 109.6 ?
C24 C26 H26B . . 109.6 ?
H26A C26 H26B . . 108.1 ?
C26 C27 C28 . . 109.9(7) ?
C26 C27 C29 . . 108.2(7) ?
C28 C27 C29 . . 109.1(7) ?
C26 C27 H27 . . 109.9 ?
C28 C27 H27 . . 109.9 ?
C29 C27 H27 . . 109.9 ?
C27 C28 C10 . . 111.4(5) ?
C27 C28 H28A . . 109.3 ?
C10 C28 H28A . . 109.3 ?
C27 C28 H28B . . 109.3 ?
C10 C28 H28B . . 109.3 ?
H28A C28 H28B . . 108.0 ?
C22 C29 C27 . . 110.1(5) ?
C22 C29 H29A . . 109.6 ?
C27 C29 H29A . . 109.6 ?
C22 C29 H29B . . 109.6 ?
C27 C29 H29B . . 109.6 ?
H29A C29 H29B . . 108.2 ?
C10 C31 C32 . . 109.6(5) ?
C10 C31 H31A . . 109.7 ?
C32 C31 H31A . . 109.7 ?
C10 C31 H31B . . 109.7 ?
C32 C31 H31B . . 109.7 ?
H31A C31 H31B . . 108.2 ?
C39 C32 C33 . . 110.4(10) ?
C39 C32 C31 . . 105.3(10) ?
C33 C32 C31 . . 109.3(6) ?
C39 C32 H32 . . 110.5 ?
C33 C32 H32 . . 110.5 ?
C31 C32 H32 . . 110.5 ?
C32 C33 C34 . . 111.3(6) ?
C32 C33 H33A . . 109.4 ?
C34 C33 H33A . . 109.4 ?
C32 C33 H33B . . 109.4 ?
C34 C33 H33B . . 109.4 ?
H33A C33 H33B . . 108.0 ?
C33 C34 C36 . . 109.0(10) ?
C33 C34 C35 . . 108.0(6) ?
C36 C34 C35 . . 106.3(10) ?
C33 C34 H34 . . 111.1 ?
C36 C34 H34 . . 111.1 ?
C35 C34 H34 . . 111.1 ?
C10 C35 C34 . . 109.0(5) ?
C10 C35 H35A . . 109.9 ?
C34 C35 H35A . . 109.9 ?
C10 C35 H35B . . 109.9 ?
C34 C35 H35B . . 109.9 ?
H35A C35 H35B . . 108.3 ?
C37 C36 C34 . . 114.5(11) ?
C37 C36 H36A . . 108.6 ?
C34 C36 H36A . . 108.6 ?
C37 C36 H36B . . 108.6 ?
C34 C36 H36B . . 108.6 ?
H36A C36 H36B . . 107.6 ?
C36 C37 C39 . . 109.1(11) ?
C36 C37 C38 . . 108.6(11) ?
C39 C37 C38 . . 109.7(11) ?
C36 C37 H37 . . 109.8 ?
C39 C37 H37 . . 109.8 ?
C38 C37 H37 . . 109.8 ?
C10 C38 C37 . . 107.1(7) ?
C10 C38 H38A . . 110.3 ?
C37 C38 H38A . . 110.3 ?
C10 C38 H38B . . 110.3 ?
C37 C38 H38B . . 110.3 ?
H38A C38 H38B . . 108.6 ?
C32 C39 C37 . . 111.3(7) ?
C32 C39 H39A . . 109.4 ?
C37 C39 H39A . . 109.4 ?
C32 C39 H39B . . 109.4 ?
C37 C39 H39B . . 109.4 ?
H39A C39 H39B . . 108.0 ?
C10 C41 C42 . . 109.0(4) ?
C10 C41 H41A . . 109.9 ?
C42 C41 H41A . . 109.9 ?
C10 C41 H41B . . 109.9 ?
C42 C41 H41B . . 109.9 ?
H41A C41 H41B . . 108.3 ?
C43 C42 C49 . . 108.2(7) ?
C43 C42 C41 . . 109.5(5) ?
C49 C42 C41 . . 109.2(7) ?
C43 C42 H42 . . 110.0 ?
C49 C42 H42 . . 110.0 ?
C41 C42 H42 . . 110.0 ?
C42 C43 C44 . . 110.6(5) ?
C42 C43 H43A . . 109.5 ?
C44 C43 H43A . . 109.5 ?
C42 C43 H43B . . 109.5 ?
C44 C43 H43B . . 109.5 ?
H43A C43 H43B . . 108.1 ?
C46 C44 C43 . . 110.1(7) ?
C46 C44 C45 . . 109.4(7) ?
C43 C44 C45 . . 108.6(5) ?
C46 C44 H44 . . 109.6 ?
C43 C44 H44 . . 109.6 ?
C45 C44 H44 . . 109.6 ?
C44 C45 C10 . . 109.3(4) ?
C44 C45 H45A . . 109.8 ?
C10 C45 H45A . . 109.8 ?
C44 C45 H45B . . 109.8 ?
C10 C45 H45B . . 109.8 ?
H45A C45 H45B . . 108.3 ?
C47 C46 C44 . . 109.9(7) ?
C47 C46 H46A . . 109.7 ?
C44 C46 H46A . . 109.7 ?
C47 C46 H46B . . 109.7 ?
C44 C46 H46B . . 109.7 ?
H46A C46 H46B . . 108.2 ?
C49 C47 C46 . . 108.7(7) ?
C49 C47 C48 . . 107.1(8) ?
C46 C47 C48 . . 109.1(8) ?
C49 C47 H47 . . 110.6 ?
C46 C47 H47 . . 110.6 ?
C48 C47 H47 . . 110.6 ?
C47 C48 C10 . . 110.6(5) ?
C47 C48 H48A . . 109.5 ?
C10 C48 H48A . . 109.5 ?
C47 C48 H48B . . 109.5 ?
C10 C48 H48B . . 109.5 ?
H48A C48 H48B . . 108.1 ?
C42 C49 C47 . . 112.4(6) ?
C42 C49 H49A . . 109.1 ?
C47 C49 H49A . . 109.1 ?
C42 C49 H49B . . 109.1 ?
C47 C49 H49B . . 109.1 ?
H49A C49 H49B . . 107.9 ?

loop_
_geom_bond_atom_site_label_1
_geom_bond_atom_site_label_2
_geom_bond_site_symmetry_2
_geom_bond_distance
_geom_bond_publ_flag
Cl1 C2 . 1.737(3) ?
S1 C8 . 1.729(2) ?
S1 C9 . 1.777(2) ?
N1 C7 . 1.313(3) ?
N1 N2 . 1.402(3) ?
N2 C8 . 1.307(3) ?
N3 C8 . 1.354(3) ?
N3 C7 . 1.369(3) ?
N3 N4 . 1.376(3) ?
N4 C9 . 1.285(3) ?
C1 C2 . 1.388(4) ?
C1 C6 . 1.390(3) ?
C1 C7 . 1.465(3) ?
C2 C3 . 1.376(4) ?
C3 C4 . 1.375(4) ?
C3 H3 . 0.9300 ?
C4 C5 . 1.372(5) ?
C4 H4 . 0.9300 ?
C5 C6 . 1.376(4) ?
C5 H5 . 0.9300 ?
C6 H6 . 0.9300 ?
C9 C10 . 1.506(3) ?
C10 C18 . 1.506(4) ?
C10 C41 . 1.510(4) ?
C10 C31 . 1.520(5) ?
C10 C35 . 1.529(5) ?
C10 C11 . 1.536(4) ?
C10 C45 . 1.537(4) ?
C10 C38 . 1.537(5) ?
C10 C28 . 1.538(4) ?
C10 C25 . 1.543(4) ?
C10 C21 . 1.549(4) ?
C10 C48 . 1.553(4) ?
C11 C12 . 1.531(5) ?
C11 H11A . 0.9700 ?
C11 H11B . 0.9700 ?
C12 C19 . 1.532(5) ?
C12 C13 . 1.533(5) ?
C12 H12A . 0.9800 ?
C13 C14 . 1.534(5) ?
C13 H13A . 0.9700 ?
C13 H13B . 0.9700 ?
C14 C16 . 1.533(5) ?
C14 C15 . 1.538(5) ?
C14 H14A . 0.9800 ?
C15 H15A . 0.9700 ?
C15 H15B . 0.9700 ?
C16 C17 . 1.500(13) ?
C16 H16A . 0.9700 ?
C16 H16B . 0.9700 ?
C17 C19 . 1.531(5) ?
C17 C18 . 1.532(5) ?
C17 H17A . 0.9800 ?
C18 H18A . 0.9700 ?
C18 H18B . 0.9700 ?
C19 H19A . 0.9700 ?
C19 H19B . 0.9700 ?
C21 C22 . 1.531(5) ?
C21 H21A . 0.9700 ?
C21 H21B . 0.9700 ?
C22 C23 . 1.527(5) ?
C22 C29 . 1.529(5) ?
C22 H22 . 0.9800 ?
C23 C24 . 1.534(5) ?
C23 H23A . 0.9700 ?
C23 H23B . 0.9700 ?
C24 C26 . 1.533(5) ?
C24 C25 . 1.534(5) ?
C24 H24A . 0.9800 ?
C25 H25A . 0.9700 ?
C25 H25B . 0.9700 ?
C26 C27 . 1.502(12) ?
C26 H26A . 0.9700 ?
C26 H26B . 0.9700 ?
C27 C28 . 1.536(5) ?
C27 C29 . 1.541(5) ?
C27 H27 . 0.9800 ?
C28 H28A . 0.9700 ?
C28 H28B . 0.9700 ?
C29 H29A . 0.9700 ?
C29 H29B . 0.9700 ?
C31 C32 . 1.535(5) ?
C31 H31A . 0.9700 ?
C31 H31B . 0.9700 ?
C32 C39 . 1.527(5) ?
C32 C33 . 1.528(5) ?
C32 H32 . 0.9800 ?
C33 C34 . 1.528(5) ?
C33 H33A . 0.9700 ?
C33 H33B . 0.9700 ?
C34 C36 . 1.530(5) ?
C34 C35 . 1.540(5) ?
C34 H34 . 0.9800 ?
C35 H35A . 0.9700 ?
C35 H35B . 0.9700 ?
C36 C37 . 1.447(19) ?
C36 H36A . 0.9700 ?
C36 H36B . 0.9700 ?
C37 C39 . 1.529(5) ?
C37 C38 . 1.537(5) ?
C37 H37 . 0.9800 ?
C38 H38A . 0.9700 ?
C38 H38B . 0.9700 ?
C39 H39A . 0.9700 ?
C39 H39B . 0.9700 ?
C41 C42 . 1.532(5) ?
C41 H41A . 0.9700 ?
C41 H41B . 0.9700 ?
C42 C43 . 1.525(5) ?
C42 C49 . 1.527(5) ?
C42 H42 . 0.9800 ?
C43 C44 . 1.533(5) ?
C43 H43A . 0.9700 ?
C43 H43B . 0.9700 ?
C44 C46 . 1.532(5) ?
C44 C45 . 1.537(5) ?
C44 H44 . 0.9800 ?
C45 H45A . 0.9700 ?
C45 H45B . 0.9700 ?
C46 C47 . 1.531(14) ?
C46 H46A . 0.9700 ?
C46 H46B . 0.9700 ?
C47 C49 . 1.528(5) ?
C47 C48 . 1.537(5) ?
C47 H47 . 0.9800 ?
C48 H48A . 0.9700 ?
C48 H48B . 0.9700 ?
C49 H49A . 0.9700 ?
C49 H49B . 0.9700 ?

loop_
_geom_torsion_atom_site_label_1
_geom_torsion_atom_site_label_2
_geom_torsion_atom_site_label_3
_geom_torsion_atom_site_label_4
_geom_torsion_site_symmetry_1
_geom_torsion_site_symmetry_2
_geom_torsion_site_symmetry_3
_geom_torsion_site_symmetry_4
_geom_torsion
_geom_torsion_publ_flag
C7 N1 N2 C8 . . . . -0.4(3) ?
C8 N3 N4 C9 . . . . 2.4(3) ?
C7 N3 N4 C9 . . . . 177.5(2) ?
C6 C1 C2 C3 . . . . 1.3(4) ?
C7 C1 C2 C3 . . . . -177.9(3) ?
C6 C1 C2 Cl1 . . . . -177.2(2) ?
C7 C1 C2 Cl1 . . . . 3.6(4) ?
C1 C2 C3 C4 . . . . -0.1(5) ?
Cl1 C2 C3 C4 . . . . 178.4(3) ?
C2 C3 C4 C5 . . . . -1.1(5) ?
C3 C4 C5 C6 . . . . 1.1(5) ?
C4 C5 C6 C1 . . . . 0.1(5) ?
C2 C1 C6 C5 . . . . -1.3(4) ?
C7 C1 C6 C5 . . . . 177.9(2) ?
N2 N1 C7 N3 . . . . 0.5(3) ?
N2 N1 C7 C1 . . . . -175.0(2) ?
C8 N3 C7 N1 . . . . -0.3(3) ?
N4 N3 C7 N1 . . . . -175.9(2) ?
C8 N3 C7 C1 . . . . 175.2(2) ?
N4 N3 C7 C1 . . . . -0.3(4) ?
C2 C1 C7 N1 . . . . -129.4(3) ?
C6 C1 C7 N1 . . . . 51.5(4) ?
C2 C1 C7 N3 . . . . 55.9(4) ?
C6 C1 C7 N3 . . . . -123.3(3) ?
N1 N2 C8 N3 . . . . 0.2(3) ?
N1 N2 C8 S1 . . . . 179.3(2) ?
C7 N3 C8 N2 . . . . 0.1(3) ?
N4 N3 C8 N2 . . . . 176.5(2) ?
C7 N3 C8 S1 . . . . -179.28(15) ?
N4 N3 C8 S1 . . . . -2.9(3) ?
C9 S1 C8 N2 . . . . -177.2(3) ?
C9 S1 C8 N3 . . . . 1.85(18) ?
N3 N4 C9 C10 . . . . 179.52(19) ?
N3 N4 C9 S1 . . . . -0.7(3) ?
C8 S1 C9 N4 . . . . -0.7(2) ?
C8 S1 C9 C10 . . . . 179.10(19) ?
N4 C9 C10 C18 . . . . 87.7(5) ?
S1 C9 C10 C18 . . . . -92.1(5) ?
N4 C9 C10 C41 . . . . -79.5(5) ?
S1 C9 C10 C41 . . . . 100.7(4) ?
N4 C9 C10 C31 . . . . -122.0(6) ?
S1 C9 C10 C31 . . . . 58.3(6) ?
N4 C9 C10 C35 . . . . 2.5(6) ?
S1 C9 C10 C35 . . . . -177.3(6) ?
N4 C9 C10 C11 . . . . -146.2(5) ?
S1 C9 C10 C11 . . . . 34.0(5) ?
N4 C9 C10 C45 . . . . 42.2(5) ?
S1 C9 C10 C45 . . . . -137.6(4) ?
N4 C9 C10 C38 . . . . 119.5(6) ?
S1 C9 C10 C38 . . . . -60.2(6) ?
N4 C9 C10 C28 . . . . 65.9(5) ?
S1 C9 C10 C28 . . . . -113.9(5) ?
N4 C9 C10 C25 . . . . -52.7(5) ?
S1 C9 C10 C25 . . . . 127.5(4) ?
N4 C9 C10 C21 . . . . -173.8(5) ?
S1 C9 C10 C21 . . . . 6.5(5) ?
N4 C9 C10 C48 . . . . 160.6(5) ?
S1 C9 C10 C48 . . . . -19.2(5) ?
C9 C10 C11 C12 . . . . 178.9(5) ?
C18 C10 C11 C12 . . . . -56.8(7) ?
C41 C10 C11 C12 . . . . 79.3(6) ?
C31 C10 C11 C12 . . . . 86.4(12) ?
C35 C10 C11 C12 . . . . 38.2(9) ?
C45 C10 C11 C12 . . . . -13.2(10) ?
C38 C10 C11 C12 . . . . -74.8(7) ?
C28 C10 C11 C12 . . . . -41.5(8) ?
C25 C10 C11 C12 . . . . 68.4(6) ?
C21 C10 C11 C12 . . . . -79.9(9) ?
C48 C10 C11 C12 . . . . -80.7(7) ?
C10 C11 C12 C19 . . . . 56.9(7) ?
C10 C11 C12 C13 . . . . -61.3(8) ?
C11 C12 C13 C14 . . . . 58.0(8) ?
C19 C12 C13 C14 . . . . -60.4(8) ?
C12 C13 C14 C16 . . . . 58.8(8) ?
C12 C13 C14 C15 . . . . -57.4(8) ?
C16 C14 C15 C10 . . . . -57.6(8) ?
C13 C14 C15 C10 . . . . 60.6(7) ?
C9 C10 C15 C14 . . . . 178.8(5) ?
C18 C10 C15 C14 . . . . 59.4(6) ?
C41 C10 C15 C14 . . . . -83.6(6) ?
C31 C10 C15 C14 . . . . -71.9(6) ?
C35 C10 C15 C14 . . . . 79.6(9) ?
C11 C10 C15 C14 . . . . -62.9(6) ?
C45 C10 C15 C14 . . . . 73.9(6) ?
C38 C10 C15 C14 . . . . 41.7(9) ?
C28 C10 C15 C14 . . . . 68.5(6) ?
C25 C10 C15 C14 . . . . -79.6(11) ?
C21 C10 C15 C14 . . . . -44.0(8) ?
C48 C10 C15 C14 . . . . -17.8(10) ?
C13 C14 C16 C17 . . . . -55.4(9) ?
C15 C14 C16 C17 . . . . 62.1(9) ?
C14 C16 C17 C19 . . . . 55.4(10) ?
C14 C16 C17 C18 . . . . -65.3(9) ?
C9 C10 C18 C17 . . . . -179.2(5) ?
C41 C10 C18 C17 . . . . -18.5(11) ?
C31 C10 C18 C17 . . . . 38.6(10) ?
C35 C10 C18 C17 . . . . -72.1(7) ?
C11 C10 C18 C17 . . . . 56.4(7) ?
C45 C10 C18 C17 . . . . -81.6(7) ?
C38 C10 C18 C17 . . . . 93.9(12) ?
C28 C10 C18 C17 . . . . -88.2(14) ?
C25 C10 C18 C17 . . . . -45.1(8) ?
C21 C10 C18 C17 . . . . 66.2(7) ?
C48 C10 C18 C17 . . . . 75.9(7) ?
C16 C17 C18 C10 . . . . 64.3(8) ?
C19 C17 C18 C10 . . . . -57.9(9) ?
C16 C17 C19 C12 . . . . -57.3(10) ?
C18 C17 C19 C12 . . . . 61.8(9) ?
C11 C12 C19 C17 . . . . -60.7(9) ?
C13 C12 C19 C17 . . . . 58.4(9) ?
C9 C10 C21 C22 . . . . 179.6(5) ?
C18 C10 C21 C22 . . . . -68.5(6) ?
C41 C10 C21 C22 . . . . 71.9(6) ?
C31 C10 C21 C22 . . . . 83.3(7) ?
C35 C10 C21 C22 . . . . 4.8(11) ?
C11 C10 C21 C22 . . . . 90.3(9) ?
C45 C10 C21 C22 . . . . -42.5(8) ?
C38 C10 C21 C22 . . . . -83.9(8) ?
C28 C10 C21 C22 . . . . -59.3(7) ?
C25 C10 C21 C22 . . . . 57.0(7) ?
C48 C10 C21 C22 . . . . -91.2(12) ?
C10 C21 C22 C23 . . . . -58.2(8) ?
C10 C21 C22 C29 . . . . 61.7(8) ?
C29 C22 C23 C24 . . . . -59.5(7) ?
C21 C22 C23 C24 . . . . 59.1(8) ?
C22 C23 C24 C26 . . . . 60.4(8) ?
C22 C23 C24 C25 . . . . -60.6(8) ?
C26 C24 C25 C10 . . . . -57.2(8) ?
C23 C24 C25 C10 . . . . 61.9(8) ?
C9 C10 C25 C24 . . . . 176.7(5) ?
C18 C10 C25 C24 . . . . 42.7(8) ?
C41 C10 C25 C24 . . . . -95.8(9) ?
C31 C10 C25 C24 . . . . -80.5(6) ?
C35 C10 C25 C24 . . . . 77.4(7) ?
C11 C10 C25 C24 . . . . -72.9(6) ?
C45 C10 C25 C24 . . . . 66.5(6) ?
C38 C10 C25 C24 . . . . 9.1(12) ?
C28 C10 C25 C24 . . . . 57.3(6) ?
C21 C10 C25 C24 . . . . -59.1(6) ?
C48 C10 C25 C24 . . . . -43.5(8) ?
C25 C24 C26 C27 . . . . 56.9(9) ?
C23 C24 C26 C27 . . . . -62.7(9) ?
C24 C26 C27 C28 . . . . -57.4(9) ?
C24 C26 C27 C29 . . . . 61.6(9) ?
C26 C27 C28 C10 . . . . 60.1(9) ?
C29 C27 C28 C10 . . . . -58.4(9) ?
C9 C10 C28 C27 . . . . -179.2(6) ?
C18 C10 C28 C27 . . . . 84.3(15) ?
C41 C10 C28 C27 . . . . -44.3(9) ?
C31 C10 C28 C27 . . . . 12.3(12) ?
C35 C10 C28 C27 . . . . -77.2(7) ?
C11 C10 C28 C27 . . . . 40.8(9) ?
C45 C10 C28 C27 . . . . -83.9(12) ?
C38 C10 C28 C27 . . . . 85.6(9) ?
C25 C10 C28 C27 . . . . -59.0(7) ?
C21 C10 C28 C27 . . . . 57.3(7) ?
C48 C10 C28 C27 . . . . 69.6(7) ?
C23 C22 C29 C27 . . . . 58.9(9) ?
C21 C22 C29 C27 . . . . -61.5(9) ?
C26 C27 C29 C22 . . . . -59.3(9) ?
C28 C27 C29 C22 . . . . 60.2(9) ?
C9 C10 C31 C32 . . . . 179.2(6) ?
C18 C10 C31 C32 . . . . -38.4(10) ?
C41 C10 C31 C32 . . . . 85.4(8) ?
C35 C10 C31 C32 . . . . 56.6(9) ?
C11 C10 C31 C32 . . . . -84.8(14) ?
C45 C10 C31 C32 . . . . 21.6(12) ?
C38 C10 C31 C32 . . . . -64.7(9) ?
C28 C10 C31 C32 . . . . -12.4(13) ?
C25 C10 C31 C32 . . . . 75.3(7) ?
C21 C10 C31 C32 . . . . -76.9(8) ?
C48 C10 C31 C32 . . . . -74.5(8) ?
C10 C31 C32 C39 . . . . 62.7(10) ?
C10 C31 C32 C33 . . . . -56.0(10) ?
C39 C32 C33 C34 . . . . -55.0(11) ?
C31 C32 C33 C34 . . . . 60.4(11) ?
C32 C33 C34 C36 . . . . 53.4(12) ?
C32 C33 C34 C35 . . . . -61.7(11) ?
C9 C10 C35 C34 . . . . 179.0(6) ?
C18 C10 C35 C34 . . . . 71.2(8) ?
C41 C10 C35 C34 . . . . -76.9(7) ?
C31 C10 C35 C34 . . . . -58.3(9) ?
C11 C10 C35 C34 . . . . -40.1(11) ?
C45 C10 C35 C34 . . . . 81.9(10) ?
C38 C10 C35 C34 . . . . 63.7(9) ?
C28 C10 C35 C34 . . . . 77.7(8) ?
C25 C10 C35 C34 . . . . -80.0(7) ?
C21 C10 C35 C34 . . . . -6.1(12) ?
C48 C10 C35 C34 . . . . 28.1(11) ?
C33 C34 C35 C10 . . . . 58.8(10) ?
C36 C34 C35 C10 . . . . -58.1(11) ?
C33 C34 C36 C37 . . . . -57.0(15) ?
C35 C34 C36 C37 . . . . 59.2(15) ?
C34 C36 C37 C39 . . . . 58.3(16) ?
C34 C36 C37 C38 . . . . -61.3(15) ?
C9 C10 C38 C37 . . . . 178.9(8) ?
C18 C10 C38 C37 . . . . -77.9(12) ?
C41 C10 C38 C37 . . . . 29.2(14) ?
C31 C10 C38 C37 . . . . 60.5(10) ?
C35 C10 C38 C37 . . . . -63.3(10) ?
C11 C10 C38 C37 . . . . 68.1(9) ?
C45 C10 C38 C37 . . . . -74.7(9) ?
C28 C10 C38 C37 . . . . -78.8(9) ?
C25 C10 C38 C37 . . . . -13.2(15) ?
C21 C10 C38 C37 . . . . 70.6(9) ?
C48 C10 C38 C37 . . . . 75.3(10) ?
C36 C37 C38 C10 . . . . 60.9(11) ?
C39 C37 C38 C10 . . . . -58.3(11) ?
C33 C32 C39 C37 . . . . 56.3(15) ?
C31 C32 C39 C37 . . . . -61.6(15) ?
C36 C37 C39 C32 . . . . -57.2(17) ?
C38 C37 C39 C32 . . . . 61.6(15) ?
C9 C10 C41 C42 . . . . 179.3(5) ?
C18 C10 C41 C42 . . . . 18.2(10) ?
C31 C10 C41 C42 . . . . -80.4(8) ?
C35 C10 C41 C42 . . . . 72.4(6) ?
C11 C10 C41 C42 . . . . -76.2(6) ?
C45 C10 C41 C42 . . . . 58.8(7) ?
C38 C10 C41 C42 . . . . -31.2(11) ?
C28 C10 C41 C42 . . . . 43.7(8) ?
C25 C10 C41 C42 . . . . 77.9(9) ?
C21 C10 C41 C42 . . . . -67.3(6) ?
C48 C10 C41 C42 . . . . -60.2(7) ?
C10 C41 C42 C43 . . . . -58.9(8) ?
C10 C41 C42 C49 . . . . 59.4(7) ?
C49 C42 C43 C44 . . . . -58.1(8) ?
C41 C42 C43 C44 . . . . 60.9(8) ?
C42 C43 C44 C46 . . . . 59.5(9) ?
C42 C43 C44 C45 . . . . -60.2(8) ?
C46 C44 C45 C10 . . . . -62.2(8) ?
C43 C44 C45 C10 . . . . 57.9(8) ?
C9 C10 C45 C44 . . . . -177.9(5) ?
C18 C10 C45 C44 . . . . 83.3(8) ?
C41 C10 C45 C44 . . . . -58.9(7) ?
C31 C10 C45 C44 . . . . -20.3(11) ?
C35 C10 C45 C44 . . . . -81.2(8) ?
C11 C10 C45 C44 . . . . 14.1(10) ?
C38 C10 C45 C44 . . . . 80.9(7) ?
C28 C10 C45 C44 . . . . 89.4(13) ?
C25 C10 C45 C44 . . . . -67.0(6) ?
C21 C10 C45 C44 . . . . 43.0(8) ?
C48 C10 C45 C44 . . . . 61.5(7) ?
C43 C44 C46 C47 . . . . -59.0(10) ?
C45 C44 C46 C47 . . . . 60.2(10) ?
C44 C46 C47 C49 . . . . 57.9(10) ?
C44 C46 C47 C48 . . . . -58.5(10) ?
C49 C47 C48 C10 . . . . -57.9(9) ?
C46 C47 C48 C10 . . . . 59.5(9) ?
C9 C10 C48 C47 . . . . 179.3(6) ?
C18 C10 C48 C47 . . . . -76.5(7) ?
C41 C10 C48 C47 . . . . 60.9(8) ?
C31 C10 C48 C47 . . . . 74.5(7) ?
C35 C10 C48 C47 . . . . -29.9(11) ?
C11 C10 C48 C47 . . . . 79.7(8) ?
C45 C10 C48 C47 . . . . -60.8(8) ?
C38 C10 C48 C47 . . . . -90.9(10) ?
C28 C10 C48 C47 . . . . -71.0(7) ?
C25 C10 C48 C47 . . . . 39.6(9) ?
C21 C10 C48 C47 . . . . 78.9(12) ?
C43 C42 C49 C47 . . . . 59.0(10) ?
C41 C42 C49 C47 . . . . -60.1(10) ?
C46 C47 C49 C42 . . . . -59.2(11) ?
C48 C47 C49 C42 . . . . 58.6(10) ?
